data_2209854
loop_
_publ_author_name
'Minasian, Stefan G.'
'Rinehart, Jeffrey D.'
'Patrick Bazinet'
'Seitz, Michael'

_publ_section_title
;
 Bis(pentamethylcyclopentadienyl)[(trimethylsilyl)methyl]scandium(III)
;
_journal_coeditor_code HG2040
_journal_issue 8
_journal_name_full 'Acta Crystallographica Section E'
_journal_page_first m1823
_journal_page_last m1824
_journal_paper_doi 10.1107/S1600536806026602
_journal_volume 62
_journal_year 2006
_chemical_formula_iupac '[Sc (C10 H15)2 (C4 H11 Si)]'
_chemical_formula_moiety 'C24 H41 Sc Si'
_chemical_formula_sum 'C24 H41 Sc Si'
_chemical_formula_weight 402.62
_chemical_name_systematic
;
Bis(pentamethylcyclopentadienyl)[(trimethylsilyl)methyl]scandium(III)
;
_space_group_IT_number 14
_symmetry_cell_setting monoclinic
_symmetry_space_group_name_Hall '-P 2ybc'
_symmetry_space_group_name_H-M 'P 1 21/c 1'
_atom_sites_solution_hydrogens geom
_atom_sites_solution_primary direct
_atom_sites_solution_secondary difmap
_cell_angle_alpha 90.00
_cell_angle_beta 106.4930(10)
_cell_angle_gamma 90.00
_cell_formula_units_Z 4
_cell_length_a 14.7186(15)
_cell_length_b 11.1667(11)
_cell_length_c 15.2229(15)
_cell_measurement_reflns_used 4818
_cell_measurement_temperature 104(2)
_cell_measurement_theta_max 26.35
_cell_measurement_theta_min 3.33
_cell_volume 2399.1(4)
_computing_cell_refinement 'SAINT (Bruker, 2005)'
_computing_data_collection 'SMART (Bruker, 2005)'
_computing_data_reduction SAINT
_computing_molecular_graphics 'ORTEP-3 (Farrugia, 1997)'
_computing_publication_material SHELXL97
_computing_structure_refinement 'SHELXL97 (Sheldrick, 1997)'
_computing_structure_solution 'SIR92 (Altomare <i>et al.</i>,  1993)'
_diffrn_ambient_temperature 104(2)
_diffrn_detector_area_resol_mean 83.23
_diffrn_measured_fraction_theta_full 0.988
_diffrn_measured_fraction_theta_max 0.988
_diffrn_measurement_device_type 'Siemens SMART CCD'
_diffrn_measurement_method \w
_diffrn_radiation_monochromator graphite
_diffrn_radiation_source 'fine-focus sealed tube'
_diffrn_radiation_type MoK\a
_diffrn_radiation_wavelength 0.71073
_diffrn_reflns_av_R_equivalents 0.0183
_diffrn_reflns_av_sigmaI/netI 0.0252
_diffrn_reflns_limit_h_max 17
_diffrn_reflns_limit_h_min -15
_diffrn_reflns_limit_k_max 13
_diffrn_reflns_limit_k_min -8
_diffrn_reflns_limit_l_max 18
_diffrn_reflns_limit_l_min -18
_diffrn_reflns_number 10986
_diffrn_reflns_theta_full 25.35
_diffrn_reflns_theta_max 25.35
_diffrn_reflns_theta_min 3.33
_diffrn_standards_decay_% 0
_diffrn_standards_number 0
_exptl_absorpt_coefficient_mu 0.362
_exptl_absorpt_correction_T_max 1.00
_exptl_absorpt_correction_T_min 0.92
_exptl_absorpt_correction_type multi-scan
_exptl_absorpt_process_details '(SADABS; Bruker, 2005)'
_exptl_crystal_colour colorless
_exptl_crystal_density_diffrn 1.115
_exptl_crystal_density_method 'not measured'
_exptl_crystal_description plate
_exptl_crystal_F_000 880
_exptl_crystal_size_max 0.33
_exptl_crystal_size_mid 0.19
_exptl_crystal_size_min 0.18
_refine_diff_density_max 0.352
_refine_diff_density_min -0.291
_refine_ls_extinction_method none
_refine_ls_goodness_of_fit_ref 1.075
_refine_ls_hydrogen_treatment constr
_refine_ls_matrix_type full
_refine_ls_number_parameters 248
_refine_ls_number_reflns 4353
_refine_ls_number_restraints 0
_refine_ls_restrained_S_all 1.075
_refine_ls_R_factor_all 0.0480
_refine_ls_R_factor_gt 0.0374
_refine_ls_shift/su_max 0.018
_refine_ls_shift/su_mean 0.001
_refine_ls_structure_factor_coef Fsqd
_refine_ls_weighting_details 'calc w=1/[\s^2^(Fo^2^)+(0.0597P)^2^+0.888P] where P=(Fo^2^+2Fc^2^)/3'
_refine_ls_weighting_scheme calc
_refine_ls_wR_factor_gt 0.0969
_refine_ls_wR_factor_ref 0.1029
_reflns_number_gt 3619
_reflns_number_total 4353
_reflns_threshold_expression I>2\s(I)
_cod_data_source_file hg2040.cif
_cod_data_source_block I
_cod_original_sg_symbol_H-M 'P 21/c'
_cod_database_code 2209854
_cod_database_fobs_code 2209854

loop_
_symmetry_equiv_pos_as_xyz
'x, y, z'
'-x, y+1/2, -z+1/2'
'-x, -y, -z'
'x, -y-1/2, z-1/2'

loop_
_atom_site_type_symbol
_atom_site_label
_atom_site_fract_x
_atom_site_fract_y
_atom_site_fract_z
_atom_site_U_iso_or_equiv
_atom_site_adp_type
_atom_site_calc_flag
_atom_site_refinement_flags
_atom_site_occupancy
C C1 0.19148(13) -0.00287(17) 0.50163(12) 0.0220(4) Uani d . 1
C C2 0.19899(16) -0.12446(19) 0.54558(14) 0.0332(5) Uani d . 1
H H2A 0.2632 -0.1559 0.5549 0.050 Uiso calc R 1
H H2B 0.1532 -0.1789 0.5057 0.050 Uiso calc R 1
H H2C 0.1855 -0.1179 0.6048 0.050 Uiso calc R 1
C C3 0.25651(13) 0.09229(18) 0.52862(12) 0.0223(4) Uani d . 1
C C4 0.35164(14) 0.0880(2) 0.59955(13) 0.0326(5) Uani d . 1
H H4A 0.4017 0.1039 0.5702 0.049 Uiso calc R 1
H H4B 0.3612 0.0085 0.6280 0.049 Uiso calc R 1
H H4C 0.3539 0.1487 0.6466 0.049 Uiso calc R 1
C C5 0.21557(13) 0.19669(17) 0.48043(12) 0.0230(4) Uani d . 1
C C6 0.25857(16) 0.31956(19) 0.49936(14) 0.0342(5) Uani d . 1
H H6A 0.2668 0.3404 0.5637 0.051 Uiso calc R 1
H H6B 0.2166 0.3781 0.4598 0.051 Uiso calc R 1
H H6C 0.3203 0.3203 0.4869 0.051 Uiso calc R 1
C C7 0.12494(13) 0.16564(17) 0.42299(12) 0.0227(4) Uani d . 1
C C8 0.04720(16) 0.2516(2) 0.37564(15) 0.0358(5) Uani d . 1
H H8A 0.0188 0.2254 0.3123 0.054 Uiso calc R 1
H H8B 0.0738 0.3320 0.3757 0.054 Uiso calc R 1
H H8C -0.0015 0.2531 0.4082 0.054 Uiso calc R 1
C C9 0.11112(13) 0.04172(17) 0.43373(13) 0.0234(4) Uani d . 1
C C10 0.02248(14) -0.0274(2) 0.38688(15) 0.0345(5) Uani d . 1
H H10A -0.0182 -0.0327 0.4277 0.052 Uiso calc R 1
H H10B 0.0397 -0.1081 0.3721 0.052 Uiso calc R 1
H H10C -0.0116 0.0139 0.3303 0.052 Uiso calc R 1
C C11 0.32722(13) 0.05978(16) 0.24156(12) 0.0194(4) Uani d . 1
C C12 0.41257(13) -0.01012(18) 0.23678(13) 0.0248(4) Uani d . 1
H H12A 0.4266 0.0073 0.1789 0.037 Uiso calc R 1
H H12B 0.4000 -0.0959 0.2402 0.037 Uiso calc R 1
H H12C 0.4670 0.0125 0.2881 0.037 Uiso calc R 1
C C13 0.32858(12) 0.17712(16) 0.27763(11) 0.0202(4) Uani d . 1
C C14 0.41661(14) 0.24392(18) 0.32989(13) 0.0278(4) Uani d . 1
H H14A 0.4549 0.2630 0.2886 0.042 Uiso calc R 1
H H14B 0.4536 0.1938 0.3803 0.042 Uiso calc R 1
H H14C 0.3984 0.3182 0.3547 0.042 Uiso calc R 1
C C15 0.23403(13) 0.22105(17) 0.25332(12) 0.0213(4) Uani d . 1
C C16 0.20612(15) 0.34975(17) 0.25967(14) 0.0286(4) Uani d . 1
H H16A 0.2520 0.3884 0.3114 0.043 Uiso calc R 1
H H16B 0.1429 0.3531 0.2690 0.043 Uiso calc R 1
H H16C 0.2052 0.3915 0.2028 0.043 Uiso calc R 1
C C17 0.17380(12) 0.12826(17) 0.20632(12) 0.0212(4) Uani d . 1
C C18 0.06935(13) 0.1378(2) 0.15701(14) 0.0318(5) Uani d . 1
H H18A 0.0606 0.1427 0.0908 0.048 Uiso calc R 1
H H18B 0.0434 0.2099 0.1776 0.048 Uiso calc R 1
H H18C 0.0364 0.0671 0.1706 0.048 Uiso calc R 1
C C19 0.23141(13) 0.02893(17) 0.19920(11) 0.0197(4) Uani d . 1
C C20 0.19606(14) -0.08351(18) 0.14581(13) 0.0274(4) Uani d . 1
H H20A 0.1359 -0.1078 0.1561 0.041 Uiso calc R 1
H H20B 0.2429 -0.1475 0.1662 0.041 Uiso calc R 1
H H20C 0.1864 -0.0684 0.0804 0.041 Uiso calc R 1
C C21 0.34351(13) -0.10733(17) 0.41195(12) 0.0221(4) Uani d . 1
H H21A 0.4009 -0.0883 0.3931 0.027 Uiso calc R 1
H H21B 0.3631 -0.1031 0.4797 0.027 Uiso calc R 1
C C22 0.37116(16) -0.36611(19) 0.48853(14) 0.0340(5) Uani d . 1
H H22A 0.4405 -0.3606 0.5073 0.051 Uiso calc R 1
H H22B 0.3521 -0.4494 0.4732 0.051 Uiso calc R 1
H H22C 0.3468 -0.3392 0.5388 0.051 Uiso calc R 1
C C23 0.19135(14) -0.3072(2) 0.33917(15) 0.0364(5) Uani d . 1
H H23A 0.1601 -0.2959 0.3875 0.055 Uiso calc R 1
H H23B 0.1848 -0.3909 0.3189 0.055 Uiso calc R 1
H H23C 0.1618 -0.2549 0.2872 0.055 Uiso calc R 1
C C24 0.37993(15) -0.32624(18) 0.29862(14) 0.0327(5) Uani d . 1
H H24A 0.3505 -0.2890 0.2390 0.049 Uiso calc R 1
H H24B 0.3722 -0.4133 0.2933 0.049 Uiso calc R 1
H H24C 0.4476 -0.3064 0.3185 0.049 Uiso calc R 1
Si Si1 0.32146(4) -0.26848(5) 0.38526(3) 0.02230(14) Uani d . 1
Sc Sc1 0.24613(2) 0.05320(3) 0.36580(2) 0.01649(12) Uani d . 1

loop_
_atom_site_aniso_label
_atom_site_aniso_U_11
_atom_site_aniso_U_22
_atom_site_aniso_U_33
_atom_site_aniso_U_12
_atom_site_aniso_U_13
_atom_site_aniso_U_23
C1 0.0276(10) 0.0231(10) 0.0199(9) 0.0010(8) 0.0142(8) 0.0006(8)
C2 0.0459(13) 0.0281(11) 0.0331(11) 0.0045(10) 0.0234(10) 0.0088(9)
C3 0.0235(9) 0.0285(10) 0.0167(8) 0.0008(8) 0.0086(7) -0.0035(8)
C4 0.0294(11) 0.0473(13) 0.0192(9) 0.0026(10) 0.0036(8) -0.0048(9)
C5 0.0277(10) 0.0226(10) 0.0224(9) -0.0016(8) 0.0130(8) -0.0049(8)
C6 0.0459(13) 0.0252(11) 0.0355(11) -0.0089(10) 0.0184(10) -0.0113(9)
C7 0.0240(9) 0.0237(10) 0.0226(9) 0.0051(8) 0.0105(8) 0.0002(8)
C8 0.0321(11) 0.0418(13) 0.0363(11) 0.0161(10) 0.0143(9) 0.0055(10)
C9 0.0214(9) 0.0280(11) 0.0241(9) -0.0013(8) 0.0117(8) -0.0043(8)
C10 0.0260(11) 0.0414(13) 0.0385(12) -0.0098(9) 0.0130(9) -0.0118(10)
C11 0.0214(9) 0.0226(10) 0.0154(8) -0.0002(7) 0.0072(7) 0.0036(7)
C12 0.0237(10) 0.0277(10) 0.0257(9) 0.0014(8) 0.0115(8) 0.0014(8)
C13 0.0221(9) 0.0215(10) 0.0180(8) -0.0024(7) 0.0072(7) 0.0031(7)
C14 0.0269(10) 0.0286(11) 0.0275(10) -0.0061(8) 0.0070(8) -0.0012(8)
C15 0.0265(10) 0.0202(10) 0.0181(8) 0.0017(8) 0.0075(7) 0.0034(7)
C16 0.0360(11) 0.0206(10) 0.0307(10) 0.0042(8) 0.0118(9) 0.0053(8)
C17 0.0208(9) 0.0253(10) 0.0170(8) 0.0023(7) 0.0043(7) 0.0037(7)
C18 0.0237(10) 0.0379(12) 0.0300(10) 0.0042(9) 0.0017(8) 0.0006(9)
C19 0.0228(9) 0.0224(10) 0.0143(8) -0.0008(7) 0.0058(7) 0.0012(7)
C20 0.0313(11) 0.0265(10) 0.0236(9) -0.0039(9) 0.0066(8) -0.0052(8)
C21 0.0251(10) 0.0211(10) 0.0217(9) 0.0035(8) 0.0090(8) 0.0028(7)
C22 0.0420(12) 0.0214(10) 0.0355(11) -0.0013(9) 0.0062(9) 0.0054(9)
C23 0.0270(11) 0.0366(12) 0.0428(12) -0.0036(9) 0.0053(10) -0.0055(10)
C24 0.0404(12) 0.0222(10) 0.0385(11) 0.0016(9) 0.0163(10) -0.0046(9)
Si1 0.0223(3) 0.0200(3) 0.0246(3) 0.0021(2) 0.0065(2) 0.0004(2)
Sc1 0.01779(19) 0.01618(19) 0.01600(18) 0.00044(13) 0.00563(13) 0.00008(13)

loop_
_atom_type_symbol
_atom_type_description
_atom_type_scat_dispersion_real
_atom_type_scat_dispersion_imag
_atom_type_scat_source
C C 0.0033 0.0016 'International Tables Vol C Tables 4.2.6.8 and 6.1.1.4'
H H 0.0000 0.0000 'International Tables Vol C Tables 4.2.6.8 and 6.1.1.4'
Si Si 0.0817 0.0704 'International Tables Vol C Tables 4.2.6.8 and 6.1.1.4'
Sc Sc 0.2519 0.3716 'International Tables Vol C Tables 4.2.6.8 and 6.1.1.4'

loop_
_geom_angle_atom_site_label_1
_geom_angle_atom_site_label_2
_geom_angle_atom_site_label_3
_geom_angle
C3 C1 C9 107.67(17)
C3 C1 C2 126.32(18)
C9 C1 C2 125.49(18)
C3 C1 Sc1 72.63(10)
C9 C1 Sc1 73.01(10)
C2 C1 Sc1 126.40(12)
C1 C2 H2A 109.5
C1 C2 H2B 109.5
H2A C2 H2B 109.5
C1 C2 H2C 109.5
H2A C2 H2C 109.5
H2B C2 H2C 109.5
C1 C3 C5 108.37(16)
C1 C3 C4 126.89(19)
C5 C3 C4 124.68(18)
C1 C3 Sc1 74.45(10)
C5 C3 Sc1 74.38(10)
C4 C3 Sc1 119.46(12)
C3 C4 H4A 109.5
C3 C4 H4B 109.5
H4A C4 H4B 109.5
C3 C4 H4C 109.5
H4A C4 H4C 109.5
H4B C4 H4C 109.5
C7 C5 C3 107.81(17)
C7 C5 C6 127.84(18)
C3 C5 C6 123.86(18)
C7 C5 Sc1 74.73(10)
C3 C5 Sc1 72.55(10)
C6 C5 Sc1 124.65(13)
C5 C6 H6A 109.5
C5 C6 H6B 109.5
H6A C6 H6B 109.5
C5 C6 H6C 109.5
H6A C6 H6C 109.5
H6B C6 H6C 109.5
C5 C7 C9 108.03(17)
C5 C7 C8 126.35(18)
C9 C7 C8 124.21(18)
C5 C7 Sc1 72.61(10)
C9 C7 Sc1 72.11(10)
C8 C7 Sc1 131.59(13)
C7 C8 H8A 109.5
C7 C8 H8B 109.5
H8A C8 H8B 109.5
C7 C8 H8C 109.5
H8A C8 H8C 109.5
H8B C8 H8C 109.5
C7 C9 C1 108.02(17)
C7 C9 C10 125.36(18)
C1 C9 C10 126.43(18)
C7 C9 Sc1 75.16(10)
C1 C9 Sc1 73.90(10)
C10 C9 Sc1 120.99(12)
C9 C10 H10A 109.5
C9 C10 H10B 109.5
H10A C10 H10B 109.5
C9 C10 H10C 109.5
H10A C10 H10C 109.5
H10B C10 H10C 109.5
C19 C11 C13 107.68(16)
C19 C11 C12 126.24(17)
C13 C11 C12 125.46(17)
C19 C11 Sc1 73.19(10)
C13 C11 Sc1 72.10(9)
C12 C11 Sc1 127.34(12)
C11 C12 H12A 109.5
C11 C12 H12B 109.5
H12A C12 H12B 109.5
C11 C12 H12C 109.5
H12A C12 H12C 109.5
H12B C12 H12C 109.5
C11 C13 C15 108.22(16)
C11 C13 C14 125.13(17)
C15 C13 C14 126.61(17)
C11 C13 Sc1 74.81(10)
C15 C13 Sc1 74.90(10)
C14 C13 Sc1 118.04(11)
C13 C14 H14A 109.5
C13 C14 H14B 109.5
H14A C14 H14B 109.5
C13 C14 H14C 109.5
H14A C14 H14C 109.5
H14B C14 H14C 109.5
C17 C15 C13 107.74(16)
C17 C15 C16 125.95(17)
C13 C15 C16 125.27(17)
C17 C15 Sc1 73.25(10)
C13 C15 Sc1 71.96(10)
C16 C15 Sc1 129.55(12)
C15 C16 H16A 109.5
C15 C16 H16B 109.5
H16A C16 H16B 109.5
C15 C16 H16C 109.5
H16A C16 H16C 109.5
H16B C16 H16C 109.5
C15 C17 C19 107.95(16)
C15 C17 C18 126.94(18)
C19 C17 C18 124.28(17)
C15 C17 Sc1 73.88(10)
C19 C17 Sc1 73.35(10)
C18 C17 Sc1 126.74(12)
C17 C18 H18A 109.5
C17 C18 H18B 109.5
H18A C18 H18B 109.5
C17 C18 H18C 109.5
H18A C18 H18C 109.5
H18B C18 H18C 109.5
C11 C19 C17 108.32(16)
C11 C19 C20 126.53(17)
C17 C19 C20 124.80(17)
C11 C19 Sc1 73.93(10)
C17 C19 Sc1 73.69(10)
C20 C19 Sc1 123.74(12)
C19 C20 H20A 109.5
C19 C20 H20B 109.5
H20A C20 H20B 109.5
C19 C20 H20C 109.5
H20A C20 H20C 109.5
H20B C20 H20C 109.5
Si1 C21 Sc1 129.86(10)
Si1 C21 H21A 104.8
Sc1 C21 H21A 104.8
Si1 C21 H21B 104.8
Sc1 C21 H21B 104.8
H21A C21 H21B 105.8
Si1 C22 H22A 109.5
Si1 C22 H22B 109.5
H22A C22 H22B 109.5
Si1 C22 H22C 109.5
H22A C22 H22C 109.5
H22B C22 H22C 109.5
Si1 C23 H23A 109.5
Si1 C23 H23B 109.5
H23A C23 H23B 109.5
Si1 C23 H23C 109.5
H23A C23 H23C 109.5
H23B C23 H23C 109.5
Si1 C24 H24A 109.5
Si1 C24 H24B 109.5
H24A C24 H24B 109.5
Si1 C24 H24C 109.5
H24A C24 H24C 109.5
H24B C24 H24C 109.5
C21 Si1 C24 113.58(9)
C21 Si1 C22 112.15(9)
C24 Si1 C22 103.90(10)
C21 Si1 C23 113.50(9)
C24 Si1 C23 106.13(10)
C22 Si1 C23 106.84(10)
C21 Sc1 C13 104.18(6)
C21 Sc1 C3 88.59(6)
C13 Sc1 C3 122.95(6)
C21 Sc1 C9 109.74(7)
C13 Sc1 C9 145.76(6)
C3 Sc1 C9 54.81(6)
C21 Sc1 C19 95.35(6)
C13 Sc1 C19 54.84(6)
C3 Sc1 C19 175.86(6)
C9 Sc1 C19 124.51(6)
C21 Sc1 C1 82.53(6)
C13 Sc1 C1 155.68(6)
C3 Sc1 C1 32.91(6)
C9 Sc1 C1 33.09(6)
C19 Sc1 C1 148.91(6)
C21 Sc1 C5 120.72(6)
C13 Sc1 C5 103.49(6)
C3 Sc1 C5 33.07(6)
C9 Sc1 C5 54.60(6)
C19 Sc1 C5 142.81(6)
C1 Sc1 C5 54.57(6)
C21 Sc1 C17 128.30(6)
C13 Sc1 C17 54.91(6)
C3 Sc1 C17 143.10(6)
C9 Sc1 C17 104.49(6)
C19 Sc1 C17 32.97(6)
C1 Sc1 C17 137.53(6)
C5 Sc1 C17 110.54(6)
C21 Sc1 C11 82.13(6)
C13 Sc1 C11 33.09(6)
C3 Sc1 C11 147.32(6)
C9 Sc1 C11 157.14(6)
C19 Sc1 C11 32.88(6)
C1 Sc1 C11 164.63(6)
C5 Sc1 C11 136.51(6)
C17 Sc1 C11 54.62(6)
C21 Sc1 C15 135.59(6)
C13 Sc1 C15 33.15(6)
C3 Sc1 C15 121.53(6)
C9 Sc1 C15 114.28(6)
C19 Sc1 C15 54.53(6)
C1 Sc1 C15 140.65(6)
C5 Sc1 C15 90.32(6)
C17 Sc1 C15 32.86(6)
C11 Sc1 C15 54.59(6)
C21 Sc1 C7 136.71(6)
C13 Sc1 C7 114.32(6)
C3 Sc1 C7 54.38(6)
C9 Sc1 C7 32.73(6)
C19 Sc1 C7 122.47(6)
C1 Sc1 C7 54.28(6)
C5 Sc1 C7 32.66(6)
C17 Sc1 C7 91.16(6)
C11 Sc1 C7 141.09(6)
C15 Sc1 C7 86.77(6)

loop_
_geom_bond_atom_site_label_1
_geom_bond_atom_site_label_2
_geom_bond_distance
C1 C3 1.411(3)
C1 C9 1.422(3)
C1 C2 1.504(3)
C1 Sc1 2.5018(17)
C2 H2A 0.9800
C2 H2B 0.9800
C2 H2C 0.9800
C3 C5 1.418(3)
C3 C4 1.507(3)
C3 Sc1 2.4784(17)
C4 H4A 0.9800
C4 H4B 0.9800
C4 H4C 0.9800
C5 C7 1.415(3)
C5 C6 1.504(3)
C5 Sc1 2.5021(18)
C6 H6A 0.9800
C6 H6B 0.9800
C6 H6C 0.9800
C7 C9 1.415(3)
C7 C8 1.511(3)
C7 Sc1 2.5294(18)
C8 H8A 0.9800
C8 H8B 0.9800
C8 H8C 0.9800
C9 C10 1.509(3)
C9 Sc1 2.4903(18)
C10 H10A 0.9800
C10 H10B 0.9800
C10 H10C 0.9800
C11 C19 1.417(3)
C11 C13 1.419(3)
C11 C12 1.498(3)
C11 Sc1 2.5077(17)
C12 H12A 0.9800
C12 H12B 0.9800
C12 H12C 0.9800
C13 C15 1.422(3)
C13 C14 1.511(3)
C13 Sc1 2.4726(17)
C14 H14A 0.9800
C14 H14B 0.9800
C14 H14C 0.9800
C15 C17 1.418(3)
C15 C16 1.505(3)
C15 Sc1 2.5107(18)
C16 H16A 0.9800
C16 H16B 0.9800
C16 H16C 0.9800
C17 C19 1.419(3)
C17 C18 1.511(2)
C17 Sc1 2.5025(17)
C18 H18A 0.9800
C18 H18B 0.9800
C18 H18C 0.9800
C19 C20 1.506(3)
C19 Sc1 2.4982(17)
C20 H20A 0.9800
C20 H20B 0.9800
C20 H20C 0.9800
C21 Si1 1.8531(19)
C21 Sc1 2.2780(18)
C21 H21A 0.9900
C21 H21B 0.9900
C22 Si1 1.882(2)
C22 H22A 0.9800
C22 H22B 0.9800
C22 H22C 0.9800
C23 Si1 1.893(2)
C23 H23A 0.9800
C23 H23B 0.9800
C23 H23C 0.9800
C24 Si1 1.882(2)
C24 H24A 0.9800
C24 H24B 0.9800
C24 H24C 0.9800

loop_
_geom_torsion_atom_site_label_1
_geom_torsion_atom_site_label_2
_geom_torsion_atom_site_label_3
_geom_torsion_atom_site_label_4
_geom_torsion
C9 C1 C3 C5 2.14(19)
C2 C1 C3 C5 -169.95(17)
Sc1 C1 C3 C5 67.24(12)
C9 C1 C3 C4 179.46(17)
C2 C1 C3 C4 7.4(3)
Sc1 C1 C3 C4 -115.44(18)
C9 C1 C3 Sc1 -65.10(12)
C2 C1 C3 Sc1 122.80(18)
C1 C3 C5 C7 -0.3(2)
C4 C3 C5 C7 -177.69(16)
Sc1 C3 C5 C7 66.99(12)
C1 C3 C5 C6 172.26(17)
C4 C3 C5 C6 -5.1(3)
Sc1 C3 C5 C6 -120.45(17)
C1 C3 C5 Sc1 -67.29(12)
C4 C3 C5 Sc1 115.32(17)
C3 C5 C7 C9 -1.7(2)
C6 C5 C7 C9 -173.84(17)
Sc1 C5 C7 C9 63.87(12)
C3 C5 C7 C8 165.18(17)
C6 C5 C7 C8 -7.0(3)
Sc1 C5 C7 C8 -129.29(18)
C3 C5 C7 Sc1 -65.53(12)
C6 C5 C7 Sc1 122.30(19)
C5 C7 C9 C1 3.0(2)
C8 C7 C9 C1 -164.21(17)
Sc1 C7 C9 C1 67.18(12)
C5 C7 C9 C10 178.10(17)
C8 C7 C9 C10 10.9(3)
Sc1 C7 C9 C10 -117.72(18)
C5 C7 C9 Sc1 -64.19(12)
C8 C7 C9 Sc1 128.61(18)
C3 C1 C9 C7 -3.2(2)
C2 C1 C9 C7 169.01(17)
Sc1 C1 C9 C7 -68.02(12)
C3 C1 C9 C10 -178.21(17)
C2 C1 C9 C10 -6.0(3)
Sc1 C1 C9 C10 116.94(18)
C3 C1 C9 Sc1 64.85(12)
C2 C1 C9 Sc1 -122.97(18)
C19 C11 C13 C15 -3.02(19)
C12 C11 C13 C15 168.40(16)
Sc1 C11 C13 C15 -68.06(12)
C19 C11 C13 C14 178.92(16)
C12 C11 C13 C14 -9.7(3)
Sc1 C11 C13 C14 113.87(17)
C19 C11 C13 Sc1 65.04(12)
C12 C11 C13 Sc1 -123.54(17)
C11 C13 C15 C17 2.99(19)
C14 C13 C15 C17 -178.98(16)
Sc1 C13 C15 C17 -65.01(12)
C11 C13 C15 C16 -165.85(16)
C14 C13 C15 C16 12.2(3)
Sc1 C13 C15 C16 126.15(17)
C11 C13 C15 Sc1 68.01(12)
C14 C13 C15 Sc1 -113.96(17)
C13 C15 C17 C19 -1.81(19)
C16 C15 C17 C19 166.93(17)
Sc1 C15 C17 C19 -65.97(12)
C13 C15 C17 C18 -171.66(17)
C16 C15 C17 C18 -2.9(3)
Sc1 C15 C17 C18 124.18(18)
C13 C15 C17 Sc1 64.16(12)
C16 C15 C17 Sc1 -127.10(18)
C13 C11 C19 C17 1.89(19)
C12 C11 C19 C17 -169.44(16)
Sc1 C11 C19 C17 66.21(12)
C13 C11 C19 C20 175.28(17)
C12 C11 C19 C20 3.9(3)
Sc1 C11 C19 C20 -120.40(18)
C13 C11 C19 Sc1 -64.32(12)
C12 C11 C19 Sc1 124.34(17)
C15 C17 C19 C11 -0.05(19)
C18 C17 C19 C11 170.13(16)
Sc1 C17 C19 C11 -66.38(12)
C15 C17 C19 C20 -173.58(16)
C18 C17 C19 C20 -3.4(3)
Sc1 C17 C19 C20 120.09(17)
C15 C17 C19 Sc1 66.33(12)
C18 C17 C19 Sc1 -123.49(18)
Sc1 C21 Si1 C24 104.00(13)
Sc1 C21 Si1 C22 -138.57(12)
Sc1 C21 Si1 C23 -17.37(15)
Si1 C21 Sc1 C13 -118.04(11)
Si1 C21 Sc1 C3 118.25(12)
Si1 C21 Sc1 C9 66.66(13)
Si1 C21 Sc1 C19 -62.99(12)
Si1 C21 Sc1 C1 85.79(12)
Si1 C21 Sc1 C5 126.49(11)
Si1 C21 Sc1 C17 -61.82(14)
Si1 C21 Sc1 C11 -93.17(12)
Si1 C21 Sc1 C15 -105.50(13)
Si1 C21 Sc1 C7 89.38(14)
C11 C13 Sc1 C21 49.73(11)
C15 C13 Sc1 C21 163.86(11)
C14 C13 Sc1 C21 -72.35(15)
C11 C13 Sc1 C3 147.41(10)
C15 C13 Sc1 C3 -98.46(11)
C14 C13 Sc1 C3 25.34(16)
C11 C13 Sc1 C9 -138.15(12)
C15 C13 Sc1 C9 -24.02(16)
C14 C13 Sc1 C9 99.77(16)
C11 C13 Sc1 C19 -36.81(10)
C15 C13 Sc1 C19 77.32(11)
C14 C13 Sc1 C19 -158.89(16)
C11 C13 Sc1 C1 153.23(14)
C15 C13 Sc1 C1 -92.64(17)
C14 C13 Sc1 C1 31.2(2)
C11 C13 Sc1 C5 176.78(10)
C15 C13 Sc1 C5 -69.09(11)
C14 C13 Sc1 C5 54.70(15)
C11 C13 Sc1 C17 -77.41(11)
C15 C13 Sc1 C17 36.72(10)
C14 C13 Sc1 C17 160.51(17)
C15 C13 Sc1 C11 114.13(15)
C14 C13 Sc1 C11 -122.08(19)
C11 C13 Sc1 C15 -114.13(15)
C14 C13 Sc1 C15 123.79(19)
C11 C13 Sc1 C7 -150.54(10)
C15 C13 Sc1 C7 -36.41(12)
C14 C13 Sc1 C7 87.38(15)
C1 C3 Sc1 C21 -78.38(12)
C5 C3 Sc1 C21 166.95(11)
C4 C3 Sc1 C21 45.57(16)
C1 C3 Sc1 C13 175.59(10)
C5 C3 Sc1 C13 60.92(13)
C4 C3 Sc1 C13 -60.46(18)
C1 C3 Sc1 C9 37.14(11)
C5 C3 Sc1 C9 -77.53(12)
C4 C3 Sc1 C9 161.09(19)
C1 C3 Sc1 C19 119.1(8)
C5 C3 Sc1 C19 4.4(9)
C4 C3 Sc1 C19 -117.0(8)
C5 C3 Sc1 C1 -114.67(16)
C4 C3 Sc1 C1 123.9(2)
C1 C3 Sc1 C5 114.67(16)
C4 C3 Sc1 C5 -121.4(2)
C1 C3 Sc1 C17 101.72(14)
C5 C3 Sc1 C17 -12.96(16)
C4 C3 Sc1 C17 -134.34(15)
C1 C3 Sc1 C11 -151.41(12)
C5 C3 Sc1 C11 93.92(15)
C4 C3 Sc1 C11 -27.5(2)
C1 C3 Sc1 C15 136.21(11)
C5 C3 Sc1 C15 21.53(13)
C4 C3 Sc1 C15 -99.84(16)
C1 C3 Sc1 C7 77.59(12)
C5 C3 Sc1 C7 -37.09(11)
C4 C3 Sc1 C7 -158.47(19)
C7 C9 Sc1 C21 150.68(11)
C1 C9 Sc1 C21 36.51(13)
C10 C9 Sc1 C21 -86.69(17)
C7 C9 Sc1 C13 -21.20(17)
C1 C9 Sc1 C13 -135.37(12)
C10 C9 Sc1 C13 101.43(18)
C7 C9 Sc1 C3 77.24(12)
C1 C9 Sc1 C3 -36.93(11)
C10 C9 Sc1 C3 -160.13(19)
C7 C9 Sc1 C19 -97.78(12)
C1 C9 Sc1 C19 148.04(11)
C10 C9 Sc1 C19 24.84(19)
C7 C9 Sc1 C1 114.18(16)
C10 C9 Sc1 C1 -123.2(2)
C7 C9 Sc1 C5 36.43(11)
C1 C9 Sc1 C5 -77.74(12)
C10 C9 Sc1 C5 159.06(19)
C7 C9 Sc1 C17 -68.70(12)
C1 C9 Sc1 C17 177.13(11)
C10 C9 Sc1 C17 53.93(17)
C7 C9 Sc1 C11 -90.84(18)
C1 C9 Sc1 C11 154.99(15)
C10 C9 Sc1 C11 31.8(3)
C7 C9 Sc1 C15 -35.33(13)
C1 C9 Sc1 C15 -149.50(11)
C10 C9 Sc1 C15 87.30(16)
C1 C9 Sc1 C7 -114.18(16)
C10 C9 Sc1 C7 122.6(2)
C11 C19 Sc1 C21 -66.53(11)
C17 C19 Sc1 C21 178.31(11)
C20 C19 Sc1 C21 57.01(16)
C11 C19 Sc1 C13 37.06(10)
C17 C19 Sc1 C13 -78.10(11)
C20 C19 Sc1 C13 160.60(18)
C11 C19 Sc1 C3 96.0(8)
C17 C19 Sc1 C3 -19.2(9)
C20 C19 Sc1 C3 -140.5(8)
C11 C19 Sc1 C9 175.03(10)
C17 C19 Sc1 C9 59.87(13)
C20 C19 Sc1 C9 -61.43(17)
C11 C19 Sc1 C1 -150.94(12)
C17 C19 Sc1 C1 93.90(15)
C20 C19 Sc1 C1 -27.4(2)
C11 C19 Sc1 C5 99.91(13)
C17 C19 Sc1 C5 -15.24(16)
C20 C19 Sc1 C5 -136.55(15)
C11 C19 Sc1 C17 115.16(15)
C20 C19 Sc1 C17 -121.3(2)
C17 C19 Sc1 C11 -115.16(15)
C20 C19 Sc1 C11 123.5(2)
C11 C19 Sc1 C15 77.98(11)
C17 C19 Sc1 C15 -37.18(10)
C20 C19 Sc1 C15 -158.48(18)
C11 C19 Sc1 C7 135.61(11)
C17 C19 Sc1 C7 20.45(13)
C20 C19 Sc1 C7 -100.85(16)
C3 C1 Sc1 C21 99.04(12)
C9 C1 Sc1 C21 -145.62(12)
C2 C1 Sc1 C21 -23.68(17)
C3 C1 Sc1 C13 -9.0(2)
C9 C1 Sc1 C13 106.34(17)
C2 C1 Sc1 C13 -131.72(18)
C9 C1 Sc1 C3 115.35(16)
C2 C1 Sc1 C3 -122.7(2)
C3 C1 Sc1 C9 -115.35(16)
C2 C1 Sc1 C9 121.9(2)
C3 C1 Sc1 C19 -172.98(12)
C9 C1 Sc1 C19 -57.63(17)
C2 C1 Sc1 C19 64.3(2)
C3 C1 Sc1 C5 -37.48(11)
C9 C1 Sc1 C5 77.87(12)
C2 C1 Sc1 C5 -160.2(2)
C3 C1 Sc1 C17 -119.47(12)
C9 C1 Sc1 C17 -4.12(16)
C2 C1 Sc1 C17 117.82(17)
C3 C1 Sc1 C11 102.9(2)
C9 C1 Sc1 C11 -141.7(2)
C2 C1 Sc1 C11 -19.8(3)
C3 C1 Sc1 C15 -68.49(15)
C9 C1 Sc1 C15 46.85(15)
C2 C1 Sc1 C15 168.79(15)
C3 C1 Sc1 C7 -77.93(12)
C9 C1 Sc1 C7 37.42(11)
C2 C1 Sc1 C7 159.4(2)
C7 C5 Sc1 C21 -129.95(11)
C3 C5 Sc1 C21 -15.23(13)
C6 C5 Sc1 C21 104.29(17)
C7 C5 Sc1 C13 114.23(11)
C3 C5 Sc1 C13 -131.05(11)
C6 C5 Sc1 C13 -11.53(18)
C7 C5 Sc1 C3 -114.72(16)
C6 C5 Sc1 C3 119.5(2)
C7 C5 Sc1 C9 -36.51(11)
C3 C5 Sc1 C9 78.21(12)
C6 C5 Sc1 C9 -162.28(19)
C7 C5 Sc1 C19 65.80(15)
C3 C5 Sc1 C19 -179.48(11)
C6 C5 Sc1 C19 -60.0(2)
C7 C5 Sc1 C1 -77.42(12)
C3 C5 Sc1 C1 37.30(10)
C6 C5 Sc1 C1 156.8(2)
C7 C5 Sc1 C17 57.01(12)
C3 C5 Sc1 C17 171.73(10)
C6 C5 Sc1 C17 -68.75(18)
C7 C5 Sc1 C11 116.79(12)
C3 C5 Sc1 C11 -128.49(11)
C6 C5 Sc1 C11 -9.0(2)
C7 C5 Sc1 C15 83.51(11)
C3 C5 Sc1 C15 -161.77(11)
C6 C5 Sc1 C15 -42.25(17)
C3 C5 Sc1 C7 114.72(16)
C6 C5 Sc1 C7 -125.8(2)
C15 C17 Sc1 C21 -117.06(12)
C19 C17 Sc1 C21 -2.15(14)
C18 C17 Sc1 C21 118.54(17)
C15 C17 Sc1 C13 -37.05(10)
C19 C17 Sc1 C13 77.87(11)
C18 C17 Sc1 C13 -161.45(19)
C15 C17 Sc1 C3 62.82(15)
C19 C17 Sc1 C3 177.73(11)
C18 C17 Sc1 C3 -61.6(2)
C15 C17 Sc1 C9 112.49(11)
C19 C17 Sc1 C9 -132.60(11)
C18 C17 Sc1 C9 -11.91(18)
C15 C17 Sc1 C19 -114.92(15)
C18 C17 Sc1 C19 120.7(2)
C15 C17 Sc1 C1 114.81(12)
C19 C17 Sc1 C1 -130.27(11)
C18 C17 Sc1 C1 -9.6(2)
C15 C17 Sc1 C5 55.31(11)
C19 C17 Sc1 C5 170.23(10)
C18 C17 Sc1 C5 -69.09(18)
C15 C17 Sc1 C11 -77.86(11)
C19 C17 Sc1 C11 37.06(10)
C18 C17 Sc1 C11 157.74(19)
C19 C17 Sc1 C15 114.92(15)
C18 C17 Sc1 C15 -124.4(2)
C15 C17 Sc1 C7 82.23(11)
C19 C17 Sc1 C7 -162.85(11)
C18 C17 Sc1 C7 -42.17(17)
C19 C11 Sc1 C21 112.79(11)
C13 C11 Sc1 C21 -131.69(11)
C12 C11 Sc1 C21 -10.33(16)
C19 C11 Sc1 C13 -115.53(15)
C12 C11 Sc1 C13 121.4(2)
C19 C11 Sc1 C3 -172.36(12)
C13 C11 Sc1 C3 -56.83(16)
C12 C11 Sc1 C3 64.5(2)
C19 C11 Sc1 C9 -10.6(2)
C13 C11 Sc1 C9 104.95(18)
C12 C11 Sc1 C9 -133.70(18)
C13 C11 Sc1 C19 115.53(15)
C12 C11 Sc1 C19 -123.1(2)
C19 C11 Sc1 C1 108.9(2)
C13 C11 Sc1 C1 -135.6(2)
C12 C11 Sc1 C1 -14.2(3)
C19 C11 Sc1 C5 -120.09(12)
C13 C11 Sc1 C5 -4.56(15)
C12 C11 Sc1 C5 116.80(16)
C19 C11 Sc1 C17 -37.17(10)
C13 C11 Sc1 C17 78.36(11)
C12 C11 Sc1 C17 -160.28(18)
C19 C11 Sc1 C15 -77.78(11)
C13 C11 Sc1 C15 37.75(10)
C12 C11 Sc1 C15 159.11(18)
C19 C11 Sc1 C7 -69.99(14)
C13 C11 Sc1 C7 45.53(15)
C12 C11 Sc1 C7 166.89(14)
C17 C15 Sc1 C21 92.99(13)
C13 C15 Sc1 C21 -22.65(15)
C16 C15 Sc1 C21 -143.88(16)
C17 C15 Sc1 C13 115.64(15)
C16 C15 Sc1 C13 -121.2(2)
C17 C15 Sc1 C3 -141.20(10)
C13 C15 Sc1 C3 103.16(11)
C16 C15 Sc1 C3 -18.07(19)
C17 C15 Sc1 C9 -78.91(11)
C13 C15 Sc1 C9 165.45(10)
C16 C15 Sc1 C9 44.21(19)
C17 C15 Sc1 C19 37.30(10)
C13 C15 Sc1 C19 -78.33(11)
C16 C15 Sc1 C19 160.4(2)
C17 C15 Sc1 C1 -104.83(13)
C13 C15 Sc1 C1 139.54(11)
C16 C15 Sc1 C1 18.3(2)
C17 C15 Sc1 C5 -129.65(11)
C13 C15 Sc1 C5 114.72(11)
C16 C15 Sc1 C5 -6.52(17)
C13 C15 Sc1 C17 -115.64(15)
C16 C15 Sc1 C17 123.1(2)
C17 C15 Sc1 C11 77.95(11)
C13 C15 Sc1 C11 -37.68(10)
C16 C15 Sc1 C11 -158.9(2)
C17 C15 Sc1 C7 -97.16(11)
C13 C15 Sc1 C7 147.20(11)
C16 C15 Sc1 C7 25.96(17)
C5 C7 Sc1 C21 74.00(14)
C9 C7 Sc1 C21 -42.23(15)
C8 C7 Sc1 C21 -162.46(17)
C5 C7 Sc1 C13 -76.67(12)
C9 C7 Sc1 C13 167.10(11)
C8 C7 Sc1 C13 46.9(2)
C5 C7 Sc1 C3 37.57(11)
C9 C7 Sc1 C3 -78.66(12)
C8 C7 Sc1 C3 161.1(2)
C5 C7 Sc1 C9 116.23(16)
C8 C7 Sc1 C9 -120.2(2)
C5 C7 Sc1 C19 -139.18(11)
C9 C7 Sc1 C19 104.59(12)
C8 C7 Sc1 C19 -15.6(2)
C5 C7 Sc1 C1 78.38(12)
C9 C7 Sc1 C1 -37.84(11)
C8 C7 Sc1 C1 -158.1(2)
C9 C7 Sc1 C5 -116.23(16)
C8 C7 Sc1 C5 123.5(2)
C5 C7 Sc1 C17 -128.22(11)
C9 C7 Sc1 C17 115.55(11)
C8 C7 Sc1 C17 -4.7(2)
C5 C7 Sc1 C11 -101.98(13)
C9 C7 Sc1 C11 141.79(12)
C8 C7 Sc1 C11 21.6(2)
C5 C7 Sc1 C15 -95.64(11)
C9 C7 Sc1 C15 148.13(12)
C8 C7 Sc1 C15 27.90(19)
